data_2106099
loop_
_publ_author_name
'Klepp, K.'
'Parthe, E.'

_publ_section_title
;
 Fe B - Cr B stacking variants in the system Gd Ni - Tb Ni
;
_journal_name_full 'Acta Crystallographica B (24,1968-38,1982)'
_journal_page_first 495
_journal_page_last 499
_journal_volume 37
_journal_year 1981
_chemical_formula_sum 'Gd0.4 Ni Tb0.6'
_chemical_name_systematic '(Gd0.4 Tb0.6) Ni'
_space_group_IT_number 11
_symmetry_space_group_name_Hall '-P 2yb'
_symmetry_space_group_name_H-M 'P 1 21/m 1'
_cell_angle_alpha 90
_cell_angle_beta 101.9
_cell_angle_gamma 90
_cell_formula_units_Z 18
_cell_length_a 32.49
_cell_length_b 4.226
_cell_length_c 5.478
_cell_volume 735.980
_citation_journal_id_ASTM ACBCAR
_cod_data_source_file Klepp_ACBCAR_1981_464.cif
_cod_data_source_block Gd0.4Ni1Tb0.6
_cod_original_cell_volume 735.9801
_cod_original_formula_sum 'Gd0.4 Ni1 Tb0.6'
_cod_database_code 2106099

loop_
_symmetry_equiv_pos_as_xyz
x,y,z
-x,y+1/2,-z
-x,-y,-z
x,-y-1/2,z

loop_
_atom_site_label
_atom_site_type_symbol
_atom_site_fract_x
_atom_site_fract_y
_atom_site_fract_z
_atom_site_occupancy
_atom_site_U_iso_or_equiv
Tb2 Tb 0.1513 0.25 0.0763 0.6 0.0
Ni1 Ni 0.0082 0.25 0.636 1 0.0
Tb4 Tb 0.3734 0.25 0.338 0.6 0.0
Ni3 Ni 0.2298 0.25 0.908 1 0.0
Ni4 Ni 0.3413 0.25 0.792 1 0.0
Tb9 Tb 0.9288 0.25 0.2875 0.6 0.0
Gd5 Gd 0.4844 0.25 0.2337 0.4 0.0
Gd9 Gd 0.9288 0.25 0.2875 0.4 0.0
Tb7 Tb 0.7067 0.25 0.0235 0.6 0.0
Ni6 Ni 0.5634 0.25 0.583 1 0.0
Gd8 Gd 0.8176 0.25 0.3897 0.4 0.0
Tb1 Tb 0.0401 0.25 0.182 0.6 0.0
Ni9 Ni 0.8973 0.25 0.744 1 0.0
Gd4 Gd 0.3734 0.25 0.338 0.4 0.0
Gd2 Gd 0.1513 0.25 0.0763 0.4 0.0
Ni5 Ni 0.4523 0.25 0.688 1 0.0
Tb3 Tb 0.2618 0.25 0.4409 0.6 0.0
Gd7 Gd 0.7067 0.25 0.0235 0.4 0.0
Tb8 Tb 0.8176 0.25 0.3897 0.6 0.0
Tb5 Tb 0.4844 0.25 0.2337 0.6 0.0
Ni8 Ni 0.7859 0.25 0.858 1 0.0
Tb6 Tb 0.5955 0.25 0.1302 0.6 0.0
Gd3 Gd 0.2618 0.25 0.4409 0.4 0.0
Gd6 Gd 0.5955 0.25 0.1302 0.4 0.0
Ni2 Ni 0.1197 0.25 0.529 1 0.0
Gd1 Gd 0.0401 0.25 0.182 0.4 0.0
Ni7 Ni 0.6747 0.25 0.476 1 0.0
